data_4338947
loop_
_publ_author_name
'Chakrabarty, Rajesh'
'Bora, Sanchay J.'
'Das, Birinchi K.'

_publ_section_title
;
 Synthesis, structure, spectral and electrochemical properties, and
 catalytic use of cobalt(III)-oxo cubane clusters.
;
_journal_issue 22
_journal_name_full 'Inorganic chemistry'
_journal_page_first 9450
_journal_page_last 9462
_journal_paper_doi 10.1021/ic7011759
_journal_volume 46
_journal_year 2007
_chemical_formula_moiety 'C28 H32 Cl Co4 N4 Na O19.50'
_chemical_formula_sum 'C28 H32 Cl Co4 N4 Na O19.5'
_chemical_formula_weight 1037.22
_chemical_name_systematic
;
tetrakis(m\3-oxo)tetrakis(\m-acetato)tetrakispyridine tetracobalt(III) NaClO~4~ 3.5H~2~O
;
_space_group_IT_number 122
_symmetry_cell_setting tetragonal
_symmetry_space_group_name_Hall 'I -4 2bw'
_symmetry_space_group_name_H-M 'I -4 2 d'
_atom_sites_solution_hydrogens geom
_atom_sites_solution_primary direct
_atom_sites_solution_secondary difmap
_cell_angle_alpha 90.00
_cell_angle_beta 90.00
_cell_angle_gamma 90.00
_cell_formula_units_Z 8
_cell_length_a 12.398(4)
_cell_length_b 12.398(4)
_cell_length_c 53.97(2)
_cell_measurement_temperature 293(2)
_cell_measurement_theta_max 25.0
_cell_measurement_theta_min 1.5
_cell_volume 8296(5)
_computing_cell_refinement 'Bruker SMART'
_computing_data_collection 'Bruker SMART'
_computing_data_reduction 'Bruker SAINT'
_computing_molecular_graphics 'ORTEP-3 (Farrugia, 1999)'
_computing_publication_material 'WindowsXP Professional, Wordpad'
_computing_structure_refinement 'SHELXL-97 (Sheldrick, 1997)'
_computing_structure_solution 'Ditrect, 'SHELXL-97 (Sheldrick, 1997)'
_diffrn_ambient_temperature 293(2)
_diffrn_measured_fraction_theta_full 1.000
_diffrn_measured_fraction_theta_max 1.000
_diffrn_measurement_device_type 'Bruker AXS CCD'
_diffrn_radiation_monochromator graphite
_diffrn_radiation_source 'fine-focus sealed tube'
_diffrn_radiation_type MoK\a
_diffrn_radiation_wavelength 0.71073
_diffrn_reflns_av_R_equivalents 0.0176
_diffrn_reflns_av_sigmaI/netI 0.0137
_diffrn_reflns_limit_h_max 14
_diffrn_reflns_limit_h_min -14
_diffrn_reflns_limit_k_max 14
_diffrn_reflns_limit_k_min -14
_diffrn_reflns_limit_l_max 63
_diffrn_reflns_limit_l_min -64
_diffrn_reflns_number 28930
_diffrn_reflns_theta_full 25.05
_diffrn_reflns_theta_max 25.05
_diffrn_reflns_theta_min 1.51
_exptl_absorpt_coefficient_mu 1.725
_exptl_absorpt_correction_T_max 0.7699
_exptl_absorpt_correction_T_min 0.5916
_exptl_absorpt_correction_type none
_exptl_absorpt_process_details 'SADABS: Blessing, R. (1995), Acta Cryst., A51, 33'
_exptl_crystal_colour 'dark green'
_exptl_crystal_density_diffrn 1.641
_exptl_crystal_density_method 'not measured'
_exptl_crystal_description 'rectangular block'
_exptl_crystal_F_000 4112
_exptl_crystal_size_max 0.34
_exptl_crystal_size_mid 0.28
_exptl_crystal_size_min 0.16
_refine_diff_density_max 0.957
_refine_diff_density_min -0.401
_refine_diff_density_rms 0.138
_refine_ls_abs_structure_details 'Flack H D (1983), Acta Cryst. A39, 876-881'
_refine_ls_abs_structure_Flack 0.01(2)
_refine_ls_extinction_method none
_refine_ls_goodness_of_fit_ref 1.183
_refine_ls_hydrogen_treatment mixed
_refine_ls_matrix_type full
_refine_ls_number_parameters 265
_refine_ls_number_reflns 3684
_refine_ls_number_restraints 0
_refine_ls_restrained_S_all 1.183
_refine_ls_R_factor_all 0.0394
_refine_ls_R_factor_gt 0.0384
_refine_ls_shift/su_max 0.001
_refine_ls_shift/su_mean 0.000
_refine_ls_structure_factor_coef Fsqd
_refine_ls_weighting_details 'calc w=1/[\s^2^(Fo^2^)+(0.0904P)^2^+4.1580P] where P=(Fo^2^+2Fc^2^)/3'
_refine_ls_weighting_scheme calc
_refine_ls_wR_factor_gt 0.1225
_refine_ls_wR_factor_ref 0.1238
_reflns_number_gt 3575
_reflns_number_total 3684
_reflns_threshold_expression >2sigma(I)
_cod_data_source_file ic7011759.cif
_cod_data_source_block 1a-NaClO4
_cod_original_cell_volume 8295(5)
_cod_original_sg_symbol_H-M I-42d
_cod_original_formula_sum 'C28 H32 Cl Co4 N4 Na O19.50'
_cod_database_code 4338947

loop_
_symmetry_equiv_pos_as_xyz
'x, y, z'
'-x, -y, z'
'y, -x, -z'
'-y, x, -z'
'-x+1/2, y, -z+3/4'
'x+1/2, -y, -z+3/4'
'-y+1/2, -x, z+3/4'
'y+1/2, x, z+3/4'
'x+1/2, y+1/2, z+1/2'
'-x+1/2, -y+1/2, z+1/2'
'y+1/2, -x+1/2, -z+1/2'
'-y+1/2, x+1/2, -z+1/2'
'-x+1, y+1/2, -z+5/4'
'x+1, -y+1/2, -z+5/4'
'-y+1, -x+1/2, z+5/4'
'y+1, x+1/2, z+5/4'

loop_
_atom_site_label
_atom_site_type_symbol
_atom_site_fract_x
_atom_site_fract_y
_atom_site_fract_z
_atom_site_U_iso_or_equiv
_atom_site_adp_type
_atom_site_occupancy
_atom_site_symmetry_multiplicity
_atom_site_calc_flag
_atom_site_refinement_flags
Co1 Co 0.49045(4) -0.39118(4) 0.172605(8) 0.02908(16) Uani 1 1 d .
Co2 Co 0.39207(4) -0.51915(4) 0.209492(8) 0.03026(17) Uani 1 1 d .
O1 O 0.4822(2) -0.39854(19) 0.20720(4) 0.0312(5) Uani 1 1 d .
O2 O 0.3970(2) -0.5082(2) 0.17497(4) 0.0308(5) Uani 1 1 d .
O3 O 0.4952(3) -0.4081(2) 0.13648(5) 0.0371(6) Uani 1 1 d .
O4 O 0.4115(2) -0.5225(2) 0.24530(5) 0.0389(6) Uani 1 1 d .
O5 O 0.3091(2) -0.6532(2) 0.20634(6) 0.0433(7) Uani 1 1 d .
O6 O 0.6000(2) -0.2783(2) 0.17352(6) 0.0391(6) Uani 1 1 d .
N1 N 0.3750(3) -0.2838(3) 0.17137(7) 0.0365(7) Uani 1 1 d .
N2 N 0.2582(3) -0.4349(3) 0.21328(6) 0.0379(7) Uani 1 1 d .
C1 C 0.5000 -0.5000 0.25553(9) 0.0395(12) Uani 1 2 d S
C2 C 0.5000 -0.5000 0.28394(11) 0.068(2) Uani 1 2 d S
C3 C 0.5000 -0.5000 0.12585(9) 0.0395(12) Uani 1 2 d S
C4 C 0.5000 -0.5000 0.09844(12) 0.071(2) Uani 1 2 d S
C5 C 0.3731(4) -0.2031(4) 0.18801(9) 0.0498(11) Uani 1 1 d .
H5 H 0.4293 -0.1988 0.1994 0.060 Uiso 1 1 calc R
C6 C 0.2938(5) -0.1273(4) 0.18915(11) 0.0663(15) Uani 1 1 d .
H6 H 0.2967 -0.0713 0.2006 0.080 Uiso 1 1 calc R
C7 C 0.2085(5) -0.1364(5) 0.17266(11) 0.0714(17) Uani 1 1 d .
H7 H 0.1523 -0.0867 0.1729 0.086 Uiso 1 1 calc R
C8 C 0.2082(5) -0.2177(5) 0.15631(10) 0.0677(15) Uani 1 1 d .
H8 H 0.1511 -0.2244 0.1452 0.081 Uiso 1 1 calc R
C9 C 0.2910(4) -0.2913(5) 0.15568(9) 0.0568(12) Uani 1 1 d .
H9 H 0.2890 -0.3472 0.1442 0.068 Uiso 1 1 calc R
C10 C 0.2486(5) -0.3652(4) 0.23182(10) 0.0599(13) Uani 1 1 d .
H10 H 0.3065 -0.3536 0.2424 0.072 Uiso 1 1 calc R
C11 C 0.1516(7) -0.3086(5) 0.23553(11) 0.083(2) Uani 1 1 d .
H11 H 0.1439 -0.2634 0.2492 0.100 Uiso 1 1 calc R
C12 C 0.0690(5) -0.3201(5) 0.21917(13) 0.0756(18) Uani 1 1 d .
H12 H 0.0051 -0.2819 0.2212 0.091 Uiso 1 1 calc R
C13 C 0.0821(4) -0.3893(5) 0.19970(12) 0.0748(16) Uani 1 1 d .
H13 H 0.0273 -0.3984 0.1881 0.090 Uiso 1 1 calc R
C14 C 0.1776(4) -0.4453(4) 0.19738(10) 0.0539(12) Uani 1 1 d .
H14 H 0.1857 -0.4924 0.1841 0.065 Uiso 1 1 calc R
C15 C 0.6748(4) -0.2792(3) 0.18929(8) 0.0417(9) Uani 1 1 d .
C16 C 0.7566(6) -0.1883(5) 0.18760(14) 0.087(2) Uani 1 1 d .
H16A H 0.8013 -0.1987 0.1733 0.131 Uiso 1 1 calc R
H16B H 0.8008 -0.1880 0.2022 0.131 Uiso 1 1 calc R
H16C H 0.7195 -0.1205 0.1862 0.131 Uiso 1 1 calc R
Na1 Na 0.6152(2) -0.2500 0.1250 0.0576(7) Uani 1 2 d S
Cl1 Cl 0.0000 -0.5000 0.12385(5) 0.0838(6) Uani 1 2 d S
O7 O 0.0882(6) -0.4589(7) 0.13573(16) 0.160(3) Uani 1 1 d .
O8 O 0.0457(7) -0.5772(9) 0.1078(2) 0.194(5) Uani 1 1 d .
O1W O 0.7277(4) -0.1042(6) 0.11681(13) 0.117(2) Uani 1 1 d .
O2W O 0.5106(12) 0.2561(10) 0.0040(2) 0.124(4) Uiso 0.50 1 d P
O3W O 0.442(5) 0.440(5) 0.0081(9) 0.23(2) Uiso 0.25 1 d P

loop_
_atom_site_aniso_label
_atom_site_aniso_U_11
_atom_site_aniso_U_22
_atom_site_aniso_U_33
_atom_site_aniso_U_23
_atom_site_aniso_U_13
_atom_site_aniso_U_12
Co1 0.0333(3) 0.0263(3) 0.0276(3) 0.00084(18) -0.0002(2) 0.0010(2)
Co2 0.0326(3) 0.0299(3) 0.0282(3) -0.00247(19) 0.00274(19) -0.0024(2)
O1 0.0374(14) 0.0268(12) 0.0294(12) -0.0025(11) -0.0016(11) -0.0020(14)
O2 0.0317(13) 0.0306(12) 0.0299(12) -0.0045(11) -0.0006(11) 0.0013(13)
O3 0.0465(14) 0.0336(13) 0.0312(13) 0.0046(11) 0.0019(12) 0.0075(14)
O4 0.0457(15) 0.0416(16) 0.0294(13) -0.0007(11) 0.0053(11) -0.0051(13)
O5 0.0419(16) 0.0406(15) 0.0473(17) -0.0014(14) 0.0067(13) -0.0083(13)
O6 0.0430(16) 0.0300(13) 0.0443(16) 0.0052(12) 0.0011(13) -0.0021(12)
N1 0.0429(19) 0.0324(16) 0.0341(17) 0.0017(14) 0.0016(14) 0.0052(14)
N2 0.0410(18) 0.0351(16) 0.0377(17) -0.0024(14) 0.0101(14) -0.0002(14)
C1 0.053(3) 0.038(3) 0.027(2) 0.000 0.000 0.005(3)
C2 0.071(5) 0.102(6) 0.030(3) 0.000 0.000 0.011(5)
C3 0.046(3) 0.044(3) 0.029(2) 0.000 0.000 0.005(3)
C4 0.129(8) 0.051(4) 0.035(3) 0.000 0.000 0.008(5)
C5 0.057(3) 0.041(2) 0.052(3) -0.0060(19) 0.003(2) 0.004(2)
C6 0.091(4) 0.045(3) 0.063(3) -0.004(2) 0.013(3) 0.021(3)
C7 0.086(4) 0.066(3) 0.063(3) 0.016(3) 0.018(3) 0.036(3)
C8 0.055(3) 0.089(4) 0.058(3) -0.003(3) -0.007(2) 0.031(3)
C9 0.058(3) 0.065(3) 0.047(3) -0.005(2) -0.009(2) 0.018(2)
C10 0.078(3) 0.055(3) 0.047(3) -0.008(2) -0.002(2) 0.020(3)
C11 0.116(5) 0.070(4) 0.065(4) -0.007(3) 0.028(4) 0.044(4)
C12 0.061(3) 0.073(4) 0.092(4) 0.006(3) 0.026(3) 0.025(3)
C13 0.049(3) 0.080(4) 0.096(4) -0.012(3) -0.009(3) 0.016(3)
C14 0.040(2) 0.060(3) 0.062(3) -0.013(2) 0.006(2) 0.002(2)
C15 0.047(2) 0.033(2) 0.045(2) 0.0040(17) -0.0041(18) -0.0056(18)
C16 0.089(5) 0.059(4) 0.114(5) 0.030(3) -0.035(4) -0.044(3)
Na1 0.0529(14) 0.0560(14) 0.0637(17) 0.0145(13) 0.000 0.000
Cl1 0.0437(9) 0.1063(17) 0.1012(15) 0.000 0.000 -0.0014(11)
O7 0.114(5) 0.164(7) 0.203(8) -0.079(6) -0.059(5) -0.009(5)
O8 0.130(6) 0.207(9) 0.245(10) -0.113(8) 0.029(6) 0.021(6)
O1W 0.077(3) 0.126(5) 0.149(5) 0.026(4) -0.028(3) -0.046(4)

loop_
_atom_type_symbol
_atom_type_description
_atom_type_scat_dispersion_real
_atom_type_scat_dispersion_imag
_atom_type_scat_source
C C 0.0033 0.0016 'International Tables Vol C Tables 4.2.6.8 and 6.1.1.4'
H H 0.0000 0.0000 'International Tables Vol C Tables 4.2.6.8 and 6.1.1.4'
N N 0.0061 0.0033 'International Tables Vol C Tables 4.2.6.8 and 6.1.1.4'
O O 0.0106 0.0060 'International Tables Vol C Tables 4.2.6.8 and 6.1.1.4'
Cl Cl 0.1484 0.1585 'International Tables Vol C Tables 4.2.6.8 and 6.1.1.4'
Co Co 0.3494 0.9721 'International Tables Vol C Tables 4.2.6.8 and 6.1.1.4'
Na Na 0.0362 0.0249 'International Tables Vol C Tables 4.2.6.8 and 6.1.1.4'

loop_
_geom_angle_atom_site_label_1
_geom_angle_atom_site_label_2
_geom_angle_atom_site_label_3
_geom_angle
_geom_angle_site_symmetry_1
_geom_angle_site_symmetry_3
O2 Co1 O1 81.91(11) . .
O2 Co1 O2 86.53(12) . 2_645
O1 Co1 O2 86.58(11) . 2_645
O2 Co1 O6 172.28(12) . .
O1 Co1 O6 92.75(13) . .
O2 Co1 O6 87.60(11) 2_645 .
O2 Co1 N1 94.45(12) . .
O1 Co1 N1 91.55(13) . .
O2 Co1 N1 177.75(14) 2_645 .
O6 Co1 N1 91.25(12) . .
O2 Co1 O3 90.21(12) . .
O1 Co1 O3 170.95(11) . .
O2 Co1 O3 88.52(11) 2_645 .
O6 Co1 O3 94.64(13) . .
N1 Co1 O3 93.50(14) . .
O2 Co1 Co2 87.95(8) . 2_645
O1 Co1 Co2 43.59(8) . 2_645
O2 Co1 Co2 43.63(7) 2_645 2_645
O6 Co1 Co2 84.35(9) . 2_645
N1 Co1 Co2 134.32(11) . 2_645
O3 Co1 Co2 132.14(9) . 2_645
O2 Co1 Co1 43.76(8) . 2_645
O1 Co1 Co1 87.49(7) . 2_645
O2 Co1 Co1 43.31(8) 2_645 2_645
O6 Co1 Co1 130.84(9) . 2_645
N1 Co1 Co1 137.91(10) . 2_645
O3 Co1 Co1 83.73(8) . 2_645
Co2 Co1 Co1 62.847(18) 2_645 2_645
O2 Co1 Co2 40.92(7) . .
O1 Co1 Co2 41.02(8) . .
O2 Co1 Co2 84.22(8) 2_645 .
O6 Co1 Co2 133.33(10) . .
N1 Co1 Co2 95.19(10) . .
O3 Co1 Co2 130.82(10) . .
Co2 Co1 Co2 58.85(3) 2_645 .
Co1 Co1 Co2 58.524(17) 2_645 .
O2 Co1 Na1 136.15(8) . .
O1 Co1 Na1 141.89(8) . .
O2 Co1 Na1 93.12(8) 2_645 .
O6 Co1 Na1 49.22(10) . .
N1 Co1 Na1 87.57(11) . .
O3 Co1 Na1 45.99(10) . .
Co2 Co1 Na1 120.77(5) 2_645 .
Co1 Co1 Na1 117.59(2) 2_645 .
Co2 Co1 Na1 176.05(2) . .
O1 Co2 O2 86.92(11) 2_645 .
O1 Co2 O1 86.21(11) 2_645 .
O2 Co2 O1 81.73(11) . .
O1 Co2 O4 87.20(12) 2_645 .
O2 Co2 O4 170.54(11) . .
O1 Co2 O4 90.49(11) . .
O1 Co2 O5 88.22(13) 2_645 .
O2 Co2 O5 89.57(12) . .
O1 Co2 O5 169.90(11) . .
O4 Co2 O5 97.64(12) . .
O1 Co2 N2 177.61(12) 2_645 .
O2 Co2 N2 95.31(13) . .
O1 Co2 N2 94.93(13) . .
O4 Co2 N2 90.69(13) . .
O5 Co2 N2 90.95(14) . .
O1 Co2 Co1 43.72(7) 2_645 2_645
O2 Co2 Co1 43.84(8) . 2_645
O1 Co2 Co1 87.61(8) . 2_645
O4 Co2 Co1 130.91(10) . 2_645
O5 Co2 Co1 82.55(9) . 2_645
N2 Co2 Co1 138.35(10) . 2_645
O1 Co2 Co2 43.40(8) 2_645 2_645
O2 Co2 Co2 87.41(8) . 2_645
O1 Co2 Co2 43.31(8) . 2_645
O4 Co2 Co2 83.23(9) . 2_645
O5 Co2 Co2 131.62(10) . 2_645
N2 Co2 Co2 137.41(10) . 2_645
Co1 Co2 Co2 62.725(18) 2_645 2_645
O1 Co2 Co1 84.24(8) 2_645 .
O2 Co2 Co1 40.69(8) . .
O1 Co2 Co1 41.06(7) . .
O4 Co2 Co1 131.16(9) . .
O5 Co2 Co1 129.90(9) . .
N2 Co2 Co1 98.00(10) . .
Co1 Co2 Co1 58.63(3) 2_645 .
Co2 Co2 Co1 58.422(18) 2_645 .
Co2 O1 Co2 93.29(11) 2_645 .
Co2 O1 Co1 92.69(11) 2_645 .
Co2 O1 Co1 97.91(11) . .
Co1 O2 Co2 98.39(11) . .
Co1 O2 Co1 92.93(12) . 2_645
Co2 O2 Co1 92.52(12) . 2_645
C3 O3 Co1 122.9(3) . .
C3 O3 Na1 123.5(2) . .
Co1 O3 Na1 100.23(12) . .
C1 O4 Co2 122.5(3) . .
C15 O5 Co2 122.9(3) 2_645 .
C15 O6 Co1 121.5(3) . .
C15 O6 Na1 128.1(3) . .
Co1 O6 Na1 96.87(13) . .
C5 N1 C9 117.3(4) . .
C5 N1 Co1 119.8(3) . .
C9 N1 Co1 122.8(3) . .
C14 N2 C10 119.0(4) . .
C14 N2 Co2 121.1(3) . .
C10 N2 Co2 119.9(3) . .
O4 C1 O4 128.0(5) . 2_645
O4 C1 C2 116.0(2) . .
O4 C1 C2 116.0(2) 2_645 .
O3 C3 O3 126.6(5) 2_645 .
O3 C3 C4 116.7(2) 2_645 .
O3 C3 C4 116.7(2) . .
N1 C5 C6 123.8(5) . .
N1 C5 H5 118.1 . .
C6 C5 H5 118.1 . .
C5 C6 C7 117.7(5) . .
C5 C6 H6 121.1 . .
C7 C6 H6 121.1 . .
C8 C7 C6 119.1(5) . .
C8 C7 H7 120.5 . .
C6 C7 H7 120.5 . .
C7 C8 C9 120.9(6) . .
C7 C8 H8 119.5 . .
C9 C8 H8 119.5 . .
N1 C9 C8 121.1(5) . .
N1 C9 H9 119.4 . .
C8 C9 H9 119.4 . .
N2 C10 C11 120.6(6) . .
N2 C10 H10 119.7 . .
C11 C10 H10 119.7 . .
C12 C11 C10 119.9(5) . .
C12 C11 H11 120.0 . .
C10 C11 H11 120.0 . .
C11 C12 C13 118.4(5) . .
C11 C12 H12 120.8 . .
C13 C12 H12 120.8 . .
C12 C13 C14 119.3(6) . .
C12 C13 H13 120.4 . .
C14 C13 H13 120.4 . .
N2 C14 C13 122.7(5) . .
N2 C14 H14 118.6 . .
C13 C14 H14 118.6 . .
O6 C15 O5 128.1(4) . 2_645
O6 C15 C16 116.4(4) . .
O5 C15 C16 115.5(4) 2_645 .
C15 C16 H16A 109.5 . .
C15 C16 H16B 109.5 . .
H16A C16 H16B 109.5 . .
C15 C16 H16C 109.5 . .
H16A C16 H16C 109.5 . .
H16B C16 H16C 109.5 . .
O1W Na1 O1W 106.3(3) . 14_444
O1W Na1 O3 176.80(18) . .
O1W Na1 O3 72.84(17) 14_444 .
O1W Na1 O3 72.84(17) . 14_444
O1W Na1 O3 176.80(18) 14_444 14_444
O3 Na1 O3 108.21(17) . 14_444
O1W Na1 O6 109.48(18) . .
O1W Na1 O6 75.64(17) 14_444 .
O3 Na1 O6 67.34(9) . .
O3 Na1 O6 107.55(10) 14_444 .
O1W Na1 O6 75.64(17) . 14_444
O1W Na1 O6 109.48(18) 14_444 14_444
O3 Na1 O6 107.55(10) . 14_444
O3 Na1 O6 67.34(9) 14_444 14_444
O6 Na1 O6 171.82(18) . 14_444
O1W Na1 Co1 143.10(17) . .
O1W Na1 Co1 74.62(15) 14_444 .
O3 Na1 Co1 33.78(6) . .
O3 Na1 Co1 107.98(10) 14_444 .
O6 Na1 Co1 33.91(7) . .
O6 Na1 Co1 140.02(10) 14_444 .
O1W Na1 Co1 74.62(15) . 14_444
O1W Na1 Co1 143.10(17) 14_444 14_444
O3 Na1 Co1 107.98(10) . 14_444
O3 Na1 Co1 33.78(6) 14_444 14_444
O6 Na1 Co1 140.02(10) . 14_444
O6 Na1 Co1 33.91(7) 14_444 14_444
Co1 Na1 Co1 127.08(9) . 14_444
O7 Cl1 O7 124.0(8) 2_545 .
O7 Cl1 O8 110.9(6) 2_545 .
O7 Cl1 O8 102.7(5) . .
O7 Cl1 O8 102.7(5) 2_545 2_545
O7 Cl1 O8 110.9(6) . 2_545
O8 Cl1 O8 104.2(11) . 2_545
O3W O3W O3W 75(3) 3_565 4_655

loop_
_geom_bond_atom_site_label_1
_geom_bond_atom_site_label_2
_geom_bond_distance
_geom_bond_site_symmetry_2
Co1 O2 1.860(3) .
Co1 O1 1.872(2) .
Co1 O2 1.876(3) 2_645
Co1 O6 1.951(3) .
Co1 N1 1.956(4) .
Co1 O3 1.962(3) .
Co1 Co2 2.7055(10) 2_645
Co1 Co1 2.7085(13) 2_645
Co1 Co2 2.8226(10) .
Co1 Na1 3.4723(16) .
Co2 O1 1.867(3) 2_645
Co2 O2 1.869(2) .
Co2 O1 1.871(3) .
Co2 O4 1.948(3) .
Co2 O5 1.962(3) .
Co2 N2 1.971(4) .
Co2 Co1 2.7055(10) 2_645
Co2 Co2 2.7179(14) 2_645
O1 Co2 1.867(3) 2_645
O2 Co1 1.876(3) 2_645
O3 C3 1.277(4) .
O3 Na1 2.538(4) .
O4 C1 1.260(4) .
O5 C15 1.260(5) 2_645
O6 C15 1.258(5) .
O6 Na1 2.648(3) .
N1 C5 1.344(6) .
N1 C9 1.346(6) .
N2 C14 1.324(6) .
N2 C10 1.327(6) .
C1 O4 1.260(4) 2_645
C1 C2 1.533(7) .
C3 O3 1.277(4) 2_645
C3 C4 1.479(8) .
C5 C6 1.363(7) .
C5 H5 0.9300 .
C6 C7 1.387(10) .
C6 H6 0.9300 .
C7 C8 1.340(9) .
C7 H7 0.9300 .
C8 C9 1.374(6) .
C8 H8 0.9300 .
C9 H9 0.9300 .
C10 C11 1.407(8) .
C10 H10 0.9300 .
C11 C12 1.360(10) .
C11 H11 0.9300 .
C12 C13 1.366(9) .
C12 H12 0.9300 .
C13 C14 1.378(7) .
C13 H13 0.9300 .
C14 H14 0.9300 .
C15 O5 1.260(5) 2_645
C15 C16 1.520(6) .
C16 H16A 0.9600 .
C16 H16B 0.9600 .
C16 H16C 0.9600 .
Na1 O1W 2.325(5) .
Na1 O1W 2.325(5) 14_444
Na1 O3 2.538(4) 14_444
Na1 O6 2.648(3) 14_444
Na1 Co1 3.4723(16) 14_444
Cl1 O7 1.366(6) 2_545
Cl1 O7 1.366(6) .
Cl1 O8 1.410(7) .
Cl1 O8 1.410(7) 2_545
O3W O3W 1.70(6) 3_565
O3W O3W 1.70(6) 4_655
